data_4022239
loop_
_publ_author_name
'Henriette Lodberg Pedersen'
'Mogens Johannsen'

_publ_section_title
;
 Synthesis and Application of Arylmonophosphinoferrocene Ligands:
 Ultrafast Asymmetric Hydrosilylation of Styrene
;
_journal_name_full 'Journal of Organic Chemistry'
_journal_page_first 7982
_journal_page_last 7994
_journal_paper_doi 10.1021/jo0257804
_journal_volume 67
_journal_year 2002
_chemical_formula_sum 'C28 H23 Fe P'
_chemical_formula_weight 446.28
_chemical_name_systematic
; 
 ? 
;
_space_group_IT_number 4
_symmetry_cell_setting monoclinic
_symmetry_space_group_name_Hall 'P 2yb'
_symmetry_space_group_name_H-M 'P 1 21 1'
_atom_sites_solution_hydrogens geom
_atom_sites_solution_primary direct
_atom_sites_solution_secondary difmap
_audit_creation_method SHELXL
_cell_angle_alpha 90.00
_cell_angle_beta 106.22(3)
_cell_angle_gamma 90.00
_cell_formula_units_Z 2
_cell_length_a 9.332(2)
_cell_length_b 11.638(2)
_cell_length_c 10.114(2)
_cell_measurement_temperature 120(2)
_cell_volume 1054.6(4)
_computing_cell_refinement 'SAINT (Siemens, 1995)'
_computing_data_collection 'SMART (Siemens, 1995)'
_computing_data_reduction 'SAINT (Siemens, 1995)'
_computing_molecular_graphics SHELXTL
_computing_publication_material SHELXTL
_computing_structure_refinement 'Siemens SHELXTL PC version 5.3 (Sheldrick, 1994)'
_computing_structure_solution 'Siemens SHELXTL PC version 5.3 (Sheldrick, 1994)'
_diffrn_ambient_temperature 120(2)
_diffrn_measurement_device 'Siemens SMART CCd Platform'
_diffrn_measurement_method omega-scans
_diffrn_radiation_monochromator graphite
_diffrn_radiation_source 'normal-focus sealed tube'
_diffrn_radiation_type MoK\a
_diffrn_radiation_wavelength 0.71073
_diffrn_reflns_av_R_equivalents 0.0412
_diffrn_reflns_av_sigmaI/netI 0.0826
_diffrn_reflns_limit_h_max 11
_diffrn_reflns_limit_h_min -12
_diffrn_reflns_limit_k_max 12
_diffrn_reflns_limit_k_min -16
_diffrn_reflns_limit_l_max 13
_diffrn_reflns_limit_l_min -9
_diffrn_reflns_number 7514
_diffrn_reflns_theta_max 29.65
_diffrn_reflns_theta_min 2.10
_diffrn_standards_decay_% 'no declay'
_diffrn_standards_interval_count no
_diffrn_standards_interval_time no
_diffrn_standards_number no
_exptl_absorpt_coefficient_mu 0.803
_exptl_absorpt_correction_T_max 1.000
_exptl_absorpt_correction_T_min 0.8232
_exptl_absorpt_correction_type multi-scan
_exptl_absorpt_process_details 'SADABS (Sheldrick, 1996)'
_exptl_crystal_colour orange
_exptl_crystal_density_diffrn 1.405
_exptl_crystal_density_method 'not measured'
_exptl_crystal_F_000 464
_exptl_crystal_size_max 0.20
_exptl_crystal_size_mid 0.18
_exptl_crystal_size_min 0.15
_refine_diff_density_max 0.464
_refine_diff_density_min -0.707
_refine_diff_density_rms 0.081
_refine_ls_abs_structure_details 'Flack H D (1983), Acta Cryst. A39, 876-881'
_refine_ls_abs_structure_Flack -0.05(2)
_refine_ls_extinction_method none
_refine_ls_goodness_of_fit_all 1.014
_refine_ls_goodness_of_fit_obs 1.023
_refine_ls_hydrogen_treatment constr
_refine_ls_matrix_type full
_refine_ls_number_parameters 271
_refine_ls_number_reflns 4769
_refine_ls_number_restraints 1
_refine_ls_restrained_S_all 1.015
_refine_ls_restrained_S_obs 1.022
_refine_ls_R_factor_all 0.0782
_refine_ls_R_factor_obs 0.0496
_refine_ls_shift/esd_max 0.000
_refine_ls_shift/esd_mean 0.000
_refine_ls_structure_factor_coef Fsqd
_refine_ls_weighting_details 'w=1/[\s^2^(Fo^2^)+(0.0543P)^2^+0.0000P] where P=(Fo^2^+2Fc^2^)/3'
_refine_ls_weighting_scheme calc
_refine_ls_wR_factor_all 0.1138
_refine_ls_wR_factor_obs 0.1006
_reflns_number_observed 3720
_reflns_number_total 4770
_reflns_observed_criterion >2sigma(I)
_cod_data_source_file jo0257804-2.cif
_cod_data_source_block ub1
_cod_depositor_comments
;
The following automatic conversions were performed:

'_refine_ls_weighting_scheme' value 'calc
w=1/[\s^2^(Fo^2^)+(0.0543P)^2^+0.0000P] where P=(Fo^2^+2Fc^2^)/3' was
changed to 'calc'. New tag '_refine_ls_weighting_details' was
created. The value of the new tag was set to
'w=1/[\s^2^(Fo^2^)+(0.0543P)^2^+0.0000P] where P=(Fo^2^+2Fc^2^)/3'.

Automatic conversion script
Id: cif_fix_values 3143 2015-03-26 13:38:13Z robertas 
;
_cod_original_sg_symbol_H-M 'P 21'
_cod_database_code 4022239

loop_
_symmetry_equiv_pos_as_xyz
'x, y, z'
'-x, y+1/2, -z'

loop_
_atom_site_aniso_label
_atom_site_aniso_U_11
_atom_site_aniso_U_22
_atom_site_aniso_U_33
_atom_site_aniso_U_23
_atom_site_aniso_U_13
_atom_site_aniso_U_12
Fe 0.0189(2) 0.0223(3) 0.0222(3) 0.0003(3) 0.0099(2) -0.0005(3)
P 0.0205(5) 0.0222(5) 0.0209(5) 0.0015(4) 0.0073(4) 0.0009(4)
C1 0.024(2) 0.030(3) 0.027(2) 0.006(2) 0.016(2) -0.001(2)
C2 0.023(2) 0.022(2) 0.032(2) 0.003(2) 0.014(2) -0.002(2)
C3 0.025(2) 0.029(3) 0.027(2) -0.001(2) 0.010(2) -0.008(2)
C4 0.017(2) 0.037(3) 0.039(3) 0.011(2) 0.008(2) -0.001(2)
C5 0.025(2) 0.035(3) 0.042(2) 0.004(2) 0.020(2) 0.003(2)
C6 0.028(2) 0.022(2) 0.039(3) -0.003(2) 0.017(2) -0.001(2)
C7 0.026(2) 0.026(3) 0.027(2) -0.002(2) 0.010(2) -0.005(2)
C8 0.017(2) 0.021(2) 0.022(2) 0.000(2) 0.0077(13) -0.004(2)
C9 0.019(2) 0.026(2) 0.020(2) 0.000(2) 0.0093(15) -0.003(2)
C10 0.027(2) 0.021(2) 0.026(2) 0.003(2) 0.011(2) -0.003(2)
C11 0.018(2) 0.024(2) 0.019(2) -0.005(2) 0.0025(14) -0.008(2)
C12 0.024(2) 0.033(3) 0.021(2) -0.001(2) 0.005(2) -0.010(2)
C13 0.033(2) 0.036(3) 0.019(2) 0.003(2) -0.001(2) -0.010(2)
C14 0.022(2) 0.029(2) 0.028(3) 0.002(2) -0.002(2) -0.004(2)
C15 0.018(2) 0.033(3) 0.033(2) -0.007(2) 0.004(2) -0.003(2)
C16 0.016(2) 0.028(2) 0.021(2) -0.002(2) 0.0039(15) -0.005(2)
C17 0.016(2) 0.033(3) 0.019(2) 0.005(2) 0.006(2) 0.004(2)
C18 0.023(2) 0.030(3) 0.019(2) 0.004(2) 0.009(2) -0.001(2)
C19 0.025(2) 0.040(3) 0.029(2) 0.012(2) 0.002(2) -0.005(2)
C20 0.022(2) 0.052(3) 0.035(3) 0.015(2) 0.010(2) -0.004(2)
C21 0.034(3) 0.057(4) 0.032(2) 0.001(2) 0.022(2) 0.004(2)
C22 0.027(2) 0.042(3) 0.027(2) -0.003(2) 0.011(2) -0.001(3)
C23 0.022(2) 0.025(2) 0.018(2) -0.003(2) 0.0114(13) -0.001(2)
C24 0.027(2) 0.023(2) 0.022(2) -0.001(2) 0.006(2) -0.001(2)
C25 0.025(2) 0.040(3) 0.022(2) 0.001(2) 0.003(2) -0.006(2)
C26 0.019(2) 0.048(4) 0.015(2) 0.005(2) 0.0036(15) 0.004(2)
C27 0.024(2) 0.033(3) 0.028(2) 0.012(2) 0.009(2) 0.011(2)
C28 0.024(2) 0.031(3) 0.026(2) 0.002(2) 0.006(2) 0.000(2)

loop_
_atom_site_label
_atom_site_type_symbol
_atom_site_fract_x
_atom_site_fract_y
_atom_site_fract_z
_atom_site_U_iso_or_equiv
_atom_site_thermal_displace_type
_atom_site_occupancy
_atom_site_calc_flag
_atom_site_refinement_flags
Fe Fe 0.54552(6) 0.66073(5) 0.19391(5) 0.02028(14) Uani 1 d .
P P 0.35870(11) 0.70780(9) 0.43753(11) 0.0209(2) Uani 1 d .
C1 C 0.6359(4) 0.7474(4) 0.0610(4) 0.0252(9) Uani 1 d .
H1 H 0.5986(4) 0.7474(4) -0.0365(4) 0.030 Uiso 1 calc R
C2 C 0.5956(4) 0.8252(4) 0.1516(4) 0.0241(9) Uani 1 d .
H2 H 0.5267(4) 0.8869(4) 0.1258(4) 0.029 Uiso 1 calc R
C3 C 0.6761(4) 0.7949(4) 0.2880(4) 0.0266(10) Uani 1 d .
H3 H 0.6706(4) 0.8332(4) 0.3694(4) 0.032 Uiso 1 calc R
C4 C 0.7657(4) 0.6985(4) 0.2827(5) 0.0306(11) Uani 1 d .
H4 H 0.8303(4) 0.6599(4) 0.3592(5) 0.037 Uiso 1 calc R
C5 C 0.7411(4) 0.6697(5) 0.1406(4) 0.0315(10) Uani 1 d .
H5 H 0.7877(4) 0.6087(5) 0.1058(4) 0.038 Uiso 1 calc R
C6 C 0.4790(5) 0.4940(4) 0.1679(4) 0.0281(10) Uani 1 d .
H6 H 0.5328(5) 0.4321(4) 0.1434(4) 0.034 Uiso 1 calc R
C7 C 0.3761(5) 0.5641(4) 0.0752(4) 0.0257(9) Uani 1 d .
H7 H 0.3493(5) 0.5577(4) -0.0223(4) 0.031 Uiso 1 calc R
C8 C 0.3183(4) 0.6463(4) 0.1508(3) 0.0195(8) Uani 1 d .
C9 C 0.3899(4) 0.6250(3) 0.2967(4) 0.0207(9) Uani 1 d .
C10 C 0.4900(4) 0.5305(4) 0.3040(4) 0.0236(9) Uani 1 d .
H10 H 0.5529(4) 0.4978(4) 0.3859(4) 0.028 Uiso 1 calc R
C11 C 0.2101(4) 0.7360(4) 0.0906(4) 0.0206(8) Uani 1 d .
C12 C 0.2172(4) 0.7929(4) -0.0298(4) 0.0264(9) Uani 1 d .
H12 H 0.2918(4) 0.7711(4) -0.0724(4) 0.032 Uiso 1 calc R
C13 C 0.1196(5) 0.8789(4) -0.0875(4) 0.0308(10) Uani 1 d .
H13 H 0.1263(5) 0.9152(4) -0.1697(4) 0.037 Uiso 1 calc R
C14 C 0.0101(5) 0.9132(4) -0.0258(4) 0.0283(10) Uani 1 d .
H14 H -0.0557(5) 0.9746(4) -0.0637(4) 0.034 Uiso 1 calc R
C15 C -0.0016(4) 0.8575(4) 0.0902(4) 0.0284(10) Uani 1 d .
H15 H -0.0775(4) 0.8792(4) 0.1313(4) 0.034 Uiso 1 calc R
C16 C 0.0968(4) 0.7694(4) 0.1481(4) 0.0224(9) Uani 1 d .
H16 H 0.0868(4) 0.7313(4) 0.2282(4) 0.027 Uiso 1 calc R
C17 C 0.2191(4) 0.6190(4) 0.4859(4) 0.0226(9) Uani 1 d .
C18 C 0.1536(4) 0.5214(4) 0.4180(4) 0.0237(9) Uani 1 d .
H18 H 0.1809(4) 0.4962(4) 0.3390(4) 0.028 Uiso 1 calc R
C19 C 0.0492(5) 0.4592(4) 0.4620(5) 0.0327(11) Uani 1 d .
H19 H 0.0065(5) 0.3917(4) 0.4141(5) 0.039 Uiso 1 calc R
C20 C 0.0072(5) 0.4953(5) 0.5757(5) 0.0358(12) Uani 1 d .
H20 H -0.0647(5) 0.4530(5) 0.6062(5) 0.043 Uiso 1 calc R
C21 C 0.0701(5) 0.5928(5) 0.6444(5) 0.0384(12) Uani 1 d .
H21 H 0.0410(5) 0.6181(5) 0.7224(5) 0.046 Uiso 1 calc R
C22 C 0.1752(4) 0.6545(6) 0.6012(4) 0.0311(9) Uani 1 d .
H22 H 0.2181(4) 0.7215(6) 0.6501(4) 0.037 Uiso 1 calc R
C23 C 0.5228(4) 0.6713(4) 0.5785(3) 0.0203(8) Uani 1 d .
C24 C 0.6265(4) 0.7570(4) 0.6286(4) 0.0242(9) Uani 1 d .
H24 H 0.6110(4) 0.8312(4) 0.5881(4) 0.029 Uiso 1 calc R
C25 C 0.7519(5) 0.7366(4) 0.7362(4) 0.0299(10) Uani 1 d .
H25 H 0.8224(5) 0.7964(4) 0.7679(4) 0.036 Uiso 1 calc R
C26 C 0.7757(4) 0.6312(4) 0.7975(4) 0.0277(12) Uani 1 d .
H26 H 0.8617(4) 0.6183(4) 0.8725(4) 0.033 Uiso 1 calc R
C27 C 0.6746(5) 0.5433(4) 0.7504(4) 0.0282(10) Uani 1 d .
H27 H 0.6916(5) 0.4695(4) 0.7919(4) 0.034 Uiso 1 calc R
C28 C 0.5483(5) 0.5635(4) 0.6422(4) 0.0270(9) Uani 1 d .
H28 H 0.4781(5) 0.5034(4) 0.6109(4) 0.032 Uiso 1 calc R

loop_
_atom_type_symbol
_atom_type_description
_atom_type_scat_dispersion_real
_atom_type_scat_dispersion_imag
_atom_type_scat_source
C C 0.0033 0.0016 'International Tables Vol C Tables 4.2.6.8 and 6.1.1.4'
H H 0.0000 0.0000 'International Tables Vol C Tables 4.2.6.8 and 6.1.1.4'
P P 0.1023 0.0942 'International Tables Vol C Tables 4.2.6.8 and 6.1.1.4'
Fe Fe 0.3463 0.8444 'International Tables Vol C Tables 4.2.6.8 and 6.1.1.4'

loop_
_geom_angle_atom_site_label_1
_geom_angle_atom_site_label_2
_geom_angle_atom_site_label_3
_geom_angle
C6 Fe C10 40.8(2)
C6 Fe C7 40.3(2)
C10 Fe C7 68.7(2)
C6 Fe C1 123.6(2)
C10 Fe C1 160.9(2)
C7 Fe C1 106.3(2)
C6 Fe C2 161.2(2)
C10 Fe C2 157.2(2)
C7 Fe C2 125.4(2)
C1 Fe C2 40.5(2)
C6 Fe C3 155.6(2)
C10 Fe C3 121.6(2)
C7 Fe C3 163.7(2)
C1 Fe C3 68.1(2)
C2 Fe C3 40.6(2)
C6 Fe C5 106.1(2)
C10 Fe C5 124.4(2)
C7 Fe C5 118.4(2)
C1 Fe C5 40.3(2)
C2 Fe C5 67.9(2)
C3 Fe C5 67.9(2)
C6 Fe C4 119.7(2)
C10 Fe C4 107.3(2)
C7 Fe C4 153.7(2)
C1 Fe C4 68.5(2)
C2 Fe C4 68.3(2)
C3 Fe C4 40.3(2)
C5 Fe C4 40.9(2)
C6 Fe C8 68.5(2)
C10 Fe C8 69.4(2)
C7 Fe C8 40.7(2)
C1 Fe C8 119.6(2)
C2 Fe C8 108.4(2)
C3 Fe C8 127.5(2)
C5 Fe C8 153.5(2)
C4 Fe C8 164.4(2)
C6 Fe C9 68.8(2)
C10 Fe C9 41.1(2)
C7 Fe C9 69.1(2)
C1 Fe C9 156.2(2)
C2 Fe C9 122.1(2)
C3 Fe C9 109.5(2)
C5 Fe C9 162.7(2)
C4 Fe C9 126.0(2)
C8 Fe C9 41.74(14)
C9 P C23 101.9(2)
C9 P C17 101.1(2)
C23 P C17 99.4(2)
C5 C1 C2 108.1(4)
C5 C1 Fe 70.0(2)
C2 C1 Fe 69.8(2)
C1 C2 C3 107.9(4)
C1 C2 Fe 69.7(2)
C3 C2 Fe 69.7(2)
C4 C3 C2 108.7(4)
C4 C3 Fe 70.0(2)
C2 C3 Fe 69.6(2)
C3 C4 C5 107.1(4)
C3 C4 Fe 69.8(2)
C5 C4 Fe 69.4(2)
C1 C5 C4 108.3(4)
C1 C5 Fe 69.7(2)
C4 C5 Fe 69.6(2)
C7 C6 C10 109.0(4)
C7 C6 Fe 70.0(3)
C10 C6 Fe 69.6(2)
C6 C7 C8 108.9(4)
C6 C7 Fe 69.7(2)
C8 C7 Fe 70.1(2)
C7 C8 C9 107.1(4)
C7 C8 C11 125.3(3)
C9 C8 C11 127.6(4)
C7 C8 Fe 69.2(2)
C9 C8 Fe 69.2(2)
C11 C8 Fe 125.7(3)
C10 C9 C8 106.9(3)
C10 C9 P 127.9(3)
C8 C9 P 125.2(3)
C10 C9 Fe 68.8(2)
C8 C9 Fe 69.0(2)
P C9 Fe 125.7(2)
C6 C10 C9 108.1(4)
C6 C10 Fe 69.6(2)
C9 C10 Fe 70.2(2)
C16 C11 C12 117.0(4)
C16 C11 C8 122.7(3)
C12 C11 C8 120.3(3)
C13 C12 C11 121.9(4)
C12 C13 C14 120.1(4)
C15 C14 C13 119.4(4)
C14 C15 C16 120.5(4)
C15 C16 C11 121.1(4)
C18 C17 C22 117.7(4)
C18 C17 P 125.5(3)
C22 C17 P 116.8(4)
C17 C18 C19 121.7(4)
C20 C19 C18 119.9(5)
C21 C20 C19 119.5(4)
C20 C21 C22 120.7(4)
C21 C22 C17 120.6(5)
C24 C23 C28 117.8(4)
C24 C23 P 117.8(4)
C28 C23 P 124.4(3)
C25 C24 C23 121.2(4)
C26 C25 C24 120.6(4)
C25 C26 C27 120.0(4)
C26 C27 C28 119.6(4)
C27 C28 C23 120.9(4)

loop_
_geom_bond_atom_site_label_1
_geom_bond_atom_site_label_2
_geom_bond_distance
Fe C6 2.031(4)
Fe C10 2.032(4)
Fe C7 2.036(4)
Fe C1 2.041(4)
Fe C2 2.043(4)
Fe C3 2.045(4)
Fe C5 2.045(4)
Fe C4 2.047(4)
Fe C8 2.049(3)
Fe C9 2.051(4)
P C9 1.809(4)
P C23 1.827(4)
P C17 1.833(4)
C1 C5 1.409(6)
C1 C2 1.412(6)
C2 C3 1.419(6)
C3 C4 1.409(6)
C4 C5 1.431(6)
C6 C7 1.402(6)
C6 C10 1.417(6)
C7 C8 1.422(6)
C8 C9 1.461(5)
C8 C11 1.461(6)
C9 C10 1.432(6)
C11 C16 1.397(5)
C11 C12 1.403(5)
C12 C13 1.369(6)
C13 C14 1.397(6)
C14 C15 1.371(6)
C15 C16 1.393(6)
C17 C18 1.380(6)
C17 C22 1.402(5)
C18 C19 1.383(6)
C19 C20 1.380(6)
C20 C21 1.374(7)
C21 C22 1.381(6)
C23 C24 1.383(6)
C23 C28 1.400(6)
C24 C25 1.378(6)
C25 C26 1.364(6)
C26 C27 1.383(6)
C27 C28 1.386(6)
